data_1566865
loop_
_publ_author_name
'Peel, Andrew J.'
'Terzopoulos, Alexandros'
'Jethwa, Rajesh B.'
'Choudhury, Dipanjana'
'Niu, Hao-Che'
'Bond, Andrew D.'
'Slaughter, Jonathan'
'Wright, Dominic S.'

_publ_section_title
;
 A chiral phosphazane reagent strategy for the determination of
 enantiomeric excess of amines
;
_journal_name_full 'Chemical Science'
_journal_paper_doi 10.1039/D2SC01692C
_journal_year 2022
_chemical_absolute_configuration ad
_chemical_formula_moiety 'C27 H54 N3 O P2 + , I -'
_chemical_formula_sum 'C27 H54 I N3 O P2'
_chemical_formula_weight 625.57
_space_group_crystal_system orthorhombic
_space_group_IT_number 19
_space_group_name_Hall 'P 2ac 2ab'
_space_group_name_H-M_alt 'P 21 21 21'
_atom_sites_solution_hydrogens mixed
_atom_sites_solution_primary dual
_atom_sites_solution_secondary difmap
_audit_creation_method SHELXL-2018/3
_audit_update_record
;
2022-03-11 deposited with the CCDC.	2022-04-12 downloaded from the CCDC.
;
_cell_angle_alpha 90
_cell_angle_beta 90
_cell_angle_gamma 90
_cell_formula_units_Z 4
_cell_length_a 11.0895(6)
_cell_length_b 16.8933(9)
_cell_length_c 17.0952(9)
_cell_measurement_reflns_used 9928
_cell_measurement_temperature 180(2)
_cell_measurement_theta_max 66.52
_cell_measurement_theta_min 3.68
_cell_volume 3202.6(3)
_computing_cell_refinement 'SAINT (Bruker, 2016)'
_computing_data_collection 'APEX3 (Bruker, 2016)'
_computing_data_reduction SAINT
_computing_molecular_graphics 'Mercury (Macrae et al., 2008)'
_computing_publication_material SHELXL
_computing_structure_refinement 'SHELXL (Sheldrick, 2015)'
_computing_structure_solution 'SHELXT (Sheldrick, 2015)'
_diffrn_ambient_temperature 180(2)
_diffrn_measured_fraction_theta_full 0.997
_diffrn_measured_fraction_theta_max 0.997
_diffrn_measurement_device_type 'Bruker D8-QUEST PHOTON-III'
_diffrn_measurement_method '\w and \f-scans'
_diffrn_radiation_type CuK\a
_diffrn_radiation_wavelength 1.54178
_diffrn_reflns_av_R_equivalents 0.0346
_diffrn_reflns_av_unetI/netI 0.0222
_diffrn_reflns_Laue_measured_fraction_full 0.997
_diffrn_reflns_Laue_measured_fraction_max 0.997
_diffrn_reflns_limit_h_max 13
_diffrn_reflns_limit_h_min -13
_diffrn_reflns_limit_k_max 20
_diffrn_reflns_limit_k_min -20
_diffrn_reflns_limit_l_max 20
_diffrn_reflns_limit_l_min -20
_diffrn_reflns_number 30670
_diffrn_reflns_point_group_measured_fraction_full 0.996
_diffrn_reflns_point_group_measured_fraction_max 0.996
_diffrn_reflns_theta_full 66.511
_diffrn_reflns_theta_max 66.511
_diffrn_reflns_theta_min 3.678
_diffrn_source 'Incoatec I\mS Cu microsource'
_exptl_absorpt_coefficient_mu 8.961
_exptl_absorpt_correction_T_max 0.7528
_exptl_absorpt_correction_T_min 0.5378
_exptl_absorpt_correction_type multi-scan
_exptl_absorpt_process_details 'SADABS (Bruker, 2014)'
_exptl_crystal_colour colourless
_exptl_crystal_density_diffrn 1.297
_exptl_crystal_description block
_exptl_crystal_F_000 1312
_exptl_crystal_size_max 0.200
_exptl_crystal_size_mid 0.100
_exptl_crystal_size_min 0.100
_refine_diff_density_max 0.228
_refine_diff_density_min -0.526
_refine_diff_density_rms 0.047
_refine_ls_abs_structure_details
;
Flack x determined using 2358 quotients [(I+)-(I-)]/[(I+)+(I-)]
(Parsons, Flack and Wagner, Acta Cryst. B69 (2013) 249-259).
;
_refine_ls_abs_structure_Flack -0.0135(16)
_refine_ls_extinction_method none
_refine_ls_goodness_of_fit_ref 1.072
_refine_ls_hydrogen_treatment mixed
_refine_ls_matrix_type full
_refine_ls_number_parameters 322
_refine_ls_number_reflns 5628
_refine_ls_number_restraints 0
_refine_ls_restrained_S_all 1.072
_refine_ls_R_factor_all 0.0195
_refine_ls_R_factor_gt 0.0189
_refine_ls_shift/su_max 0.001
_refine_ls_shift/su_mean 0.000
_refine_ls_structure_factor_coef Fsqd
_refine_ls_weighting_details 'w=1/[\s^2^(Fo^2^)+(0.0182P)^2^+0.9633P] where P=(Fo^2^+2Fc^2^)/3'
_refine_ls_weighting_scheme calc
_refine_ls_wR_factor_gt 0.0449
_refine_ls_wR_factor_ref 0.0452
_reflns_Friedel_coverage 0.773
_reflns_Friedel_fraction_full 0.995
_reflns_Friedel_fraction_max 0.995
_reflns_number_gt 5532
_reflns_number_total 5628
_reflns_threshold_expression 'I > 2\s(I)'
_cod_data_source_file d2sc01692c3.cif
_cod_data_source_block 10S
_cod_database_code 1566865
_cambridge_user_name 'Alexandros Terzopoulos'
_cambridge_user_crsid at844
_cambridge_supervisor_name 'Dominic Wright'
_cambridge_supervisor_crsid dsw1000
_cambridge_crystallographer_name 'Andrew Bond'
_cambridge_crystallographer_crsid adb29
_cambridge_sample_id AT021_crop2
_cambridge_data_id DW_B2_0363
_shelx_space_group_comment
;
The symmetry employed for this shelxl refinement is uniquely defined
by the following loop, which should always be used as a source of
symmetry information in preference to the above space-group names.
They are only intended as comments.
;
_shelx_estimated_absorpt_t_min 0.267
_shelx_estimated_absorpt_t_max 0.468

loop_
_space_group_symop_operation_xyz
'x, y, z'
'-x+1/2, -y, z+1/2'
'-x, y+1/2, -z+1/2'
'x+1/2, -y+1/2, -z'

loop_
_atom_site_label
_atom_site_type_symbol
_atom_site_fract_x
_atom_site_fract_y
_atom_site_fract_z
_atom_site_U_iso_or_equiv
_atom_site_adp_type
_atom_site_occupancy
_atom_site_site_symmetry_order
_atom_site_calc_flag
_atom_site_refinement_flags_posn
_atom_site_refinement_flags_adp
_atom_site_refinement_flags_occupancy
_atom_site_disorder_assembly
_atom_site_disorder_group
I1 I 0.90832(2) 0.66723(2) 0.61229(2) 0.04489(7) Uani 1 1 d . . . . .
P1 P 0.50697(6) 0.63397(4) 0.60183(4) 0.02001(13) Uani 1 1 d . . . . .
P2 P 0.29813(6) 0.57818(4) 0.57567(4) 0.01968(14) Uani 1 1 d . . . . .
O1 O 0.30010(15) 0.48832(10) 0.60977(11) 0.0240(4) Uani 1 1 d . . . . .
N1 N 0.37541(19) 0.63276(12) 0.64719(13) 0.0197(4) Uani 1 1 d . . . . .
N2 N 0.43943(19) 0.58234(13) 0.53327(13) 0.0211(5) Uani 1 1 d . . . . .
N3 N 0.6158(2) 0.59225(14) 0.64781(14) 0.0260(5) Uani 1 1 d . . . . .
H3 H 0.678(4) 0.613(2) 0.647(2) 0.042(11) Uiso 1 1 d . . . . .
C1 C 0.3186(2) 0.68880(14) 0.70423(16) 0.0238(5) Uani 1 1 d . . . . .
C2 C 0.2292(3) 0.64144(18) 0.7533(2) 0.0367(7) Uani 1 1 d . . . . .
H2A H 0.271727 0.598464 0.780191 0.055 Uiso 1 1 calc R U . . .
H2B H 0.166791 0.619106 0.719251 0.055 Uiso 1 1 calc R U . . .
H2C H 0.191576 0.676311 0.792116 0.055 Uiso 1 1 calc R U . . .
C3 C 0.4149(3) 0.72491(16) 0.75717(18) 0.0323(6) Uani 1 1 d . . . . .
H3A H 0.460239 0.682494 0.782927 0.048 Uiso 1 1 calc R U . . .
H3B H 0.376177 0.758194 0.796853 0.048 Uiso 1 1 calc R U . . .
H3C H 0.469975 0.757205 0.725718 0.048 Uiso 1 1 calc R U . . .
C4 C 0.2523(3) 0.75401(17) 0.6590(2) 0.0351(7) Uani 1 1 d . . . . .
H4A H 0.193535 0.729930 0.623440 0.053 Uiso 1 1 calc R U . . .
H4B H 0.310685 0.784986 0.628756 0.053 Uiso 1 1 calc R U . . .
H4C H 0.210393 0.788800 0.695962 0.053 Uiso 1 1 calc R U . . .
C5 C 0.4820(3) 0.54446(17) 0.45960(15) 0.0265(6) Uani 1 1 d . . . . .
C6 C 0.5422(3) 0.46540(18) 0.47790(19) 0.0358(7) Uani 1 1 d . . . . .
H6A H 0.614775 0.474550 0.509305 0.054 Uiso 1 1 calc R U . . .
H6B H 0.564385 0.438989 0.428930 0.054 Uiso 1 1 calc R U . . .
H6C H 0.485997 0.431849 0.507212 0.054 Uiso 1 1 calc R U . . .
C7 C 0.5709(3) 0.59998(18) 0.41909(19) 0.0384(7) Uani 1 1 d . . . . .
H7A H 0.641564 0.607780 0.452628 0.058 Uiso 1 1 calc R U . . .
H7B H 0.531895 0.651105 0.409392 0.058 Uiso 1 1 calc R U . . .
H7C H 0.596258 0.576695 0.369225 0.058 Uiso 1 1 calc R U . . .
C8 C 0.3715(3) 0.5322(2) 0.40736(17) 0.0403(8) Uani 1 1 d . . . . .
H8A H 0.313089 0.498306 0.434383 0.060 Uiso 1 1 calc R U . . .
H8B H 0.396253 0.506884 0.358349 0.060 Uiso 1 1 calc R U . . .
H8C H 0.334326 0.583540 0.395920 0.060 Uiso 1 1 calc R U . . .
C9 C 0.1873(2) 0.44403(14) 0.61628(17) 0.0235(5) Uani 1 1 d . . . . .
H9A H 0.123898 0.469029 0.582819 0.028 Uiso 1 1 calc R U . . .
C10 C 0.1433(3) 0.43915(17) 0.70180(18) 0.0338(7) Uani 1 1 d . . . . .
H10A H 0.202582 0.463169 0.737990 0.041 Uiso 1 1 calc R U . . .
H10B H 0.064662 0.466153 0.708270 0.041 Uiso 1 1 calc R U . . .
C11 C 0.1313(3) 0.34935(17) 0.71629(17) 0.0320(6) Uani 1 1 d . . . . .
H11A H 0.075131 0.334671 0.759674 0.038 Uiso 1 1 calc R U . . .
C12 C 0.0940(3) 0.31834(15) 0.63514(16) 0.0269(6) Uani 1 1 d . . . . .
C13 C 0.2045(2) 0.35648(15) 0.59274(16) 0.0253(6) Uani 1 1 d . . . . .
C14 C 0.3113(3) 0.32358(18) 0.64114(18) 0.0328(6) Uani 1 1 d . . . . .
H14A H 0.337303 0.271306 0.621125 0.039 Uiso 1 1 calc R U . . .
H14B H 0.380755 0.360360 0.639895 0.039 Uiso 1 1 calc R U . . .
C15 C 0.2593(3) 0.31642(19) 0.7249(2) 0.0391(8) Uani 1 1 d . . . . .
H15A H 0.257932 0.260578 0.742454 0.047 Uiso 1 1 calc R U . . .
H15B H 0.306975 0.348123 0.762556 0.047 Uiso 1 1 calc R U . . .
C16 C 0.0906(3) 0.22775(16) 0.6295(2) 0.0371(7) Uani 1 1 d . . . . .
H16A H 0.034444 0.206807 0.668689 0.056 Uiso 1 1 calc R U . . .
H16B H 0.171400 0.206444 0.639188 0.056 Uiso 1 1 calc R U . . .
H16C H 0.063656 0.212126 0.577165 0.056 Uiso 1 1 calc R U . . .
C17 C -0.0299(3) 0.34813(19) 0.6086(2) 0.0400(7) Uani 1 1 d . . . . .
H17A H -0.092675 0.324685 0.641612 0.060 Uiso 1 1 calc R U . . .
H17B H -0.043466 0.332839 0.553979 0.060 Uiso 1 1 calc R U . . .
H17C H -0.032826 0.405926 0.613134 0.060 Uiso 1 1 calc R U . . .
C18 C 0.2149(3) 0.3426(2) 0.50545(18) 0.0399(7) Uani 1 1 d . . . . .
H18A H 0.291231 0.364643 0.486475 0.060 Uiso 1 1 calc R U . . .
H18B H 0.147557 0.368675 0.478644 0.060 Uiso 1 1 calc R U . . .
H18C H 0.212542 0.285676 0.494750 0.060 Uiso 1 1 calc R U . . .
C19 C 0.6065(2) 0.51384(15) 0.68654(16) 0.0260(6) Uani 1 1 d . . . . .
H19A H 0.539690 0.484024 0.660575 0.031 Uiso 1 1 calc R U . . .
C20 C 0.7233(3) 0.46791(19) 0.6726(2) 0.0393(7) Uani 1 1 d . . . . .
H20A H 0.735800 0.461050 0.616227 0.059 Uiso 1 1 calc R U . . .
H20B H 0.717748 0.415893 0.697683 0.059 Uiso 1 1 calc R U . . .
H20C H 0.791276 0.497356 0.694847 0.059 Uiso 1 1 calc R U . . .
C21 C 0.5730(2) 0.52362(14) 0.77314(16) 0.0227(5) Uani 1 1 d . . . . .
H21A H 0.497754 0.556171 0.774421 0.027 Uiso 1 1 calc R U . . .
C22 C 0.6663(3) 0.56837(18) 0.82140(18) 0.0310(6) Uani 1 1 d . . . . .
H22A H 0.682236 0.620394 0.796819 0.037 Uiso 1 1 calc R U . . .
H22B H 0.742849 0.538176 0.821955 0.037 Uiso 1 1 calc R U . . .
C23 C 0.6232(3) 0.58088(19) 0.90518(18) 0.0366(7) Uani 1 1 d . . . . .
H23A H 0.687868 0.606658 0.935877 0.044 Uiso 1 1 calc R U . . .
H23B H 0.552320 0.616543 0.905036 0.044 Uiso 1 1 calc R U . . .
C24 C 0.5891(3) 0.50283(19) 0.94377(18) 0.0389(7) Uani 1 1 d . . . . .
H24A H 0.662133 0.469724 0.949897 0.047 Uiso 1 1 calc R U . . .
H24B H 0.555852 0.513320 0.996506 0.047 Uiso 1 1 calc R U . . .
C25 C 0.4962(3) 0.45828(18) 0.8953(2) 0.0402(7) Uani 1 1 d . . . . .
H25A H 0.420191 0.488961 0.893571 0.048 Uiso 1 1 calc R U . . .
H25B H 0.478938 0.406569 0.920183 0.048 Uiso 1 1 calc R U . . .
C26 C 0.5423(3) 0.44500(17) 0.81238(19) 0.0340(7) Uani 1 1 d . . . . .
H26A H 0.479878 0.417224 0.781381 0.041 Uiso 1 1 calc R U . . .
H26B H 0.615054 0.411081 0.813944 0.041 Uiso 1 1 calc R U . . .
C27 C 0.5643(3) 0.72729(16) 0.57134(19) 0.0319(7) Uani 1 1 d . . . . .
H27A H 0.641843 0.719724 0.544881 0.048 Uiso 1 1 calc R U . . .
H27B H 0.575572 0.761428 0.617109 0.048 Uiso 1 1 calc R U . . .
H27C H 0.507077 0.752163 0.535222 0.048 Uiso 1 1 calc R U . . .

loop_
_atom_site_aniso_label
_atom_site_aniso_U_11
_atom_site_aniso_U_22
_atom_site_aniso_U_33
_atom_site_aniso_U_23
_atom_site_aniso_U_13
_atom_site_aniso_U_12
I1 0.02656(10) 0.05832(13) 0.04980(12) -0.01423(11) 0.00905(9) -0.01645(10)
P1 0.0174(3) 0.0151(3) 0.0276(3) 0.0038(3) -0.0017(3) -0.0019(2)
P2 0.0182(3) 0.0166(3) 0.0242(3) 0.0023(3) -0.0015(2) -0.0019(2)
O1 0.0223(9) 0.0176(8) 0.0320(9) 0.0032(8) 0.0005(8) -0.0050(7)
N1 0.0155(11) 0.0147(10) 0.0288(11) -0.0007(9) -0.0004(8) 0.0003(8)
N2 0.0202(11) 0.0199(11) 0.0231(10) 0.0019(9) 0.0017(8) -0.0043(9)
N3 0.0168(13) 0.0227(11) 0.0383(13) 0.0066(10) -0.0023(9) -0.0013(10)
C1 0.0227(13) 0.0149(12) 0.0339(14) -0.0050(10) -0.0021(11) 0.0046(10)
C2 0.0391(17) 0.0271(15) 0.0438(17) -0.0083(13) 0.0145(14) 0.0008(13)
C3 0.0349(16) 0.0226(13) 0.0393(15) -0.0062(12) -0.0104(14) 0.0048(12)
C4 0.0307(16) 0.0198(14) 0.0547(19) -0.0039(14) -0.0135(14) 0.0077(12)
C5 0.0305(15) 0.0264(14) 0.0225(13) 0.0003(11) 0.0055(11) -0.0049(12)
C6 0.0440(18) 0.0247(15) 0.0386(16) -0.0028(13) 0.0088(14) -0.0006(13)
C7 0.0423(19) 0.0317(15) 0.0412(16) 0.0055(13) 0.0193(14) -0.0023(13)
C8 0.0385(18) 0.059(2) 0.0236(15) -0.0045(14) -0.0004(12) -0.0021(15)
C9 0.0220(13) 0.0169(12) 0.0316(13) 0.0011(11) 0.0044(12) -0.0052(10)
C10 0.0410(17) 0.0243(15) 0.0361(16) -0.0045(12) 0.0127(13) -0.0057(12)
C11 0.0384(16) 0.0267(15) 0.0309(14) 0.0030(12) 0.0073(12) -0.0104(12)
C12 0.0255(13) 0.0186(13) 0.0366(14) 0.0025(10) 0.0031(12) -0.0039(11)
C13 0.0259(14) 0.0179(13) 0.0322(15) -0.0014(10) 0.0028(11) -0.0029(10)
C14 0.0245(14) 0.0215(14) 0.0523(17) 0.0035(13) 0.0000(12) 0.0004(12)
C15 0.0409(18) 0.0336(17) 0.0428(17) 0.0111(14) -0.0107(14) -0.0093(14)
C16 0.0365(16) 0.0196(13) 0.0553(19) 0.0002(12) 0.0011(16) -0.0072(13)
C17 0.0257(14) 0.0333(16) 0.061(2) 0.0091(16) 0.0011(15) -0.0049(12)
C18 0.0468(19) 0.0365(18) 0.0363(16) -0.0107(14) 0.0088(14) -0.0117(15)
C19 0.0223(14) 0.0183(12) 0.0374(15) 0.0036(11) -0.0045(11) 0.0033(11)
C20 0.0365(18) 0.0358(17) 0.0456(18) 0.0010(14) 0.0027(14) 0.0177(14)
C21 0.0171(13) 0.0144(11) 0.0366(14) 0.0033(10) -0.0035(11) 0.0026(9)
C22 0.0280(16) 0.0299(15) 0.0350(15) 0.0017(12) -0.0049(12) -0.0082(12)
C23 0.0386(17) 0.0336(16) 0.0375(17) -0.0007(13) -0.0019(13) -0.0068(13)
C24 0.0456(18) 0.0362(16) 0.0348(15) 0.0060(13) 0.0037(15) 0.0049(15)
C25 0.0438(18) 0.0284(15) 0.0485(18) 0.0109(14) 0.0086(16) -0.0067(13)
C26 0.0387(17) 0.0176(13) 0.0457(18) 0.0055(12) -0.0035(13) -0.0041(12)
C27 0.0329(17) 0.0225(14) 0.0403(16) 0.0095(12) -0.0056(13) -0.0080(11)

loop_
_atom_type_symbol
_atom_type_description
_atom_type_scat_dispersion_real
_atom_type_scat_dispersion_imag
_atom_type_scat_source
C C 0.0181 0.0091 'International Tables Vol C Tables 4.2.6.8 and 6.1.1.4'
H H 0.0000 0.0000 'International Tables Vol C Tables 4.2.6.8 and 6.1.1.4'
N N 0.0311 0.0180 'International Tables Vol C Tables 4.2.6.8 and 6.1.1.4'
O O 0.0492 0.0322 'International Tables Vol C Tables 4.2.6.8 and 6.1.1.4'
P P 0.2955 0.4335 'International Tables Vol C Tables 4.2.6.8 and 6.1.1.4'
I I -0.3257 6.8362 'International Tables Vol C Tables 4.2.6.8 and 6.1.1.4'

loop_
_geom_angle_atom_site_label_1
_geom_angle_atom_site_label_2
_geom_angle_atom_site_label_3
_geom_angle
_geom_angle_site_symmetry_1
_geom_angle_site_symmetry_3
_geom_angle_publ_flag
N3 P1 N2 117.38(12) . . ?
N3 P1 N1 115.42(12) . . ?
N2 P1 N1 85.73(11) . . ?
N3 P1 C27 105.32(13) . . ?
N2 P1 C27 115.15(13) . . ?
N1 P1 C27 117.66(13) . . ?
O1 P2 N2 100.14(10) . . ?
O1 P2 N1 103.54(10) . . ?
N2 P2 N1 80.10(10) . . ?
C9 O1 P2 119.57(15) . . ?
C1 N1 P1 132.00(17) . . ?
C1 N1 P2 125.45(17) . . ?
P1 N1 P2 96.36(11) . . ?
C5 N2 P1 133.40(18) . . ?
C5 N2 P2 128.67(18) . . ?
P1 N2 P2 97.81(11) . . ?
C19 N3 P1 123.9(2) . . ?
C19 N3 H3 118(3) . . ?
P1 N3 H3 118(3) . . ?
N1 C1 C2 107.5(2) . . ?
N1 C1 C3 110.1(2) . . ?
C2 C1 C3 109.7(3) . . ?
N1 C1 C4 109.1(2) . . ?
C2 C1 C4 110.1(2) . . ?
C3 C1 C4 110.3(2) . . ?
C1 C2 H2A 109.5 . . ?
C1 C2 H2B 109.5 . . ?
H2A C2 H2B 109.5 . . ?
C1 C2 H2C 109.5 . . ?
H2A C2 H2C 109.5 . . ?
H2B C2 H2C 109.5 . . ?
C1 C3 H3A 109.5 . . ?
C1 C3 H3B 109.5 . . ?
H3A C3 H3B 109.5 . . ?
C1 C3 H3C 109.5 . . ?
H3A C3 H3C 109.5 . . ?
H3B C3 H3C 109.5 . . ?
C1 C4 H4A 109.5 . . ?
C1 C4 H4B 109.5 . . ?
H4A C4 H4B 109.5 . . ?
C1 C4 H4C 109.5 . . ?
H4A C4 H4C 109.5 . . ?
H4B C4 H4C 109.5 . . ?
N2 C5 C6 110.0(2) . . ?
N2 C5 C7 108.9(2) . . ?
C6 C5 C7 110.4(3) . . ?
N2 C5 C8 107.3(2) . . ?
C6 C5 C8 110.6(3) . . ?
C7 C5 C8 109.6(3) . . ?
C5 C6 H6A 109.5 . . ?
C5 C6 H6B 109.5 . . ?
H6A C6 H6B 109.5 . . ?
C5 C6 H6C 109.5 . . ?
H6A C6 H6C 109.5 . . ?
H6B C6 H6C 109.5 . . ?
C5 C7 H7A 109.5 . . ?
C5 C7 H7B 109.5 . . ?
H7A C7 H7B 109.5 . . ?
C5 C7 H7C 109.5 . . ?
H7A C7 H7C 109.5 . . ?
H7B C7 H7C 109.5 . . ?
C5 C8 H8A 109.5 . . ?
C5 C8 H8B 109.5 . . ?
H8A C8 H8B 109.5 . . ?
C5 C8 H8C 109.5 . . ?
H8A C8 H8C 109.5 . . ?
H8B C8 H8C 109.5 . . ?
O1 C9 C10 111.7(2) . . ?
O1 C9 C13 111.4(2) . . ?
C10 C9 C13 103.6(2) . . ?
O1 C9 H9A 110.0 . . ?
C10 C9 H9A 110.0 . . ?
C13 C9 H9A 110.0 . . ?
C11 C10 C9 103.4(2) . . ?
C11 C10 H10A 111.1 . . ?
C9 C10 H10A 111.1 . . ?
C11 C10 H10B 111.1 . . ?
C9 C10 H10B 111.1 . . ?
H10A C10 H10B 109.0 . . ?
C15 C11 C12 102.3(2) . . ?
C15 C11 C10 107.0(2) . . ?
C12 C11 C10 102.3(2) . . ?
C15 C11 H11A 114.6 . . ?
C12 C11 H11A 114.6 . . ?
C10 C11 H11A 114.6 . . ?
C17 C12 C16 106.7(2) . . ?
C17 C12 C11 113.4(3) . . ?
C16 C12 C11 113.7(2) . . ?
C17 C12 C13 115.5(2) . . ?
C16 C12 C13 113.7(2) . . ?
C11 C12 C13 93.8(2) . . ?
C18 C13 C9 114.4(2) . . ?
C18 C13 C14 114.4(2) . . ?
C9 C13 C14 107.4(2) . . ?
C18 C13 C12 116.9(2) . . ?
C9 C13 C12 100.2(2) . . ?
C14 C13 C12 101.8(2) . . ?
C15 C14 C13 103.8(2) . . ?
C15 C14 H14A 111.0 . . ?
C13 C14 H14A 111.0 . . ?
C15 C14 H14B 111.0 . . ?
C13 C14 H14B 111.0 . . ?
H14A C14 H14B 109.0 . . ?
C11 C15 C14 103.1(2) . . ?
C11 C15 H15A 111.1 . . ?
C14 C15 H15A 111.1 . . ?
C11 C15 H15B 111.1 . . ?
C14 C15 H15B 111.1 . . ?
H15A C15 H15B 109.1 . . ?
C12 C16 H16A 109.5 . . ?
C12 C16 H16B 109.5 . . ?
H16A C16 H16B 109.5 . . ?
C12 C16 H16C 109.5 . . ?
H16A C16 H16C 109.5 . . ?
H16B C16 H16C 109.5 . . ?
C12 C17 H17A 109.5 . . ?
C12 C17 H17B 109.5 . . ?
H17A C17 H17B 109.5 . . ?
C12 C17 H17C 109.5 . . ?
H17A C17 H17C 109.5 . . ?
H17B C17 H17C 109.5 . . ?
C13 C18 H18A 109.5 . . ?
C13 C18 H18B 109.5 . . ?
H18A C18 H18B 109.5 . . ?
C13 C18 H18C 109.5 . . ?
H18A C18 H18C 109.5 . . ?
H18B C18 H18C 109.5 . . ?
N3 C19 C20 108.9(2) . . ?
N3 C19 C21 110.5(2) . . ?
C20 C19 C21 114.2(2) . . ?
N3 C19 H19A 107.6 . . ?
C20 C19 H19A 107.6 . . ?
C21 C19 H19A 107.6 . . ?
C19 C20 H20A 109.5 . . ?
C19 C20 H20B 109.5 . . ?
H20A C20 H20B 109.5 . . ?
C19 C20 H20C 109.5 . . ?
H20A C20 H20C 109.5 . . ?
H20B C20 H20C 109.5 . . ?
C22 C21 C26 110.2(2) . . ?
C22 C21 C19 114.3(2) . . ?
C26 C21 C19 112.6(2) . . ?
C22 C21 H21A 106.4 . . ?
C26 C21 H21A 106.4 . . ?
C19 C21 H21A 106.4 . . ?
C21 C22 C23 111.3(2) . . ?
C21 C22 H22A 109.4 . . ?
C23 C22 H22A 109.4 . . ?
C21 C22 H22B 109.4 . . ?
C23 C22 H22B 109.4 . . ?
H22A C22 H22B 108.0 . . ?
C24 C23 C22 111.4(3) . . ?
C24 C23 H23A 109.3 . . ?
C22 C23 H23A 109.3 . . ?
C24 C23 H23B 109.3 . . ?
C22 C23 H23B 109.3 . . ?
H23A C23 H23B 108.0 . . ?
C25 C24 C23 111.2(3) . . ?
C25 C24 H24A 109.4 . . ?
C23 C24 H24A 109.4 . . ?
C25 C24 H24B 109.4 . . ?
C23 C24 H24B 109.4 . . ?
H24A C24 H24B 108.0 . . ?
C24 C25 C26 110.6(3) . . ?
C24 C25 H25A 109.5 . . ?
C26 C25 H25A 109.5 . . ?
C24 C25 H25B 109.5 . . ?
C26 C25 H25B 109.5 . . ?
H25A C25 H25B 108.1 . . ?
C25 C26 C21 110.8(2) . . ?
C25 C26 H26A 109.5 . . ?
C21 C26 H26A 109.5 . . ?
C25 C26 H26B 109.5 . . ?
C21 C26 H26B 109.5 . . ?
H26A C26 H26B 108.1 . . ?
P1 C27 H27A 109.5 . . ?
P1 C27 H27B 109.5 . . ?
H27A C27 H27B 109.5 . . ?
P1 C27 H27C 109.5 . . ?
H27A C27 H27C 109.5 . . ?
H27B C27 H27C 109.5 . . ?

loop_
_geom_bond_atom_site_label_1
_geom_bond_atom_site_label_2
_geom_bond_distance
_geom_bond_site_symmetry_2
_geom_bond_publ_flag
P1 N3 1.604(2) . ?
P1 N2 1.642(2) . ?
P1 N1 1.652(2) . ?
P1 C27 1.778(3) . ?
P2 O1 1.6264(18) . ?
P2 N2 1.728(2) . ?
P2 N1 1.755(2) . ?
O1 C9 1.462(3) . ?
N1 C1 1.498(3) . ?
N2 C5 1.490(3) . ?
N3 C19 1.484(3) . ?
N3 H3 0.78(4) . ?
C1 C2 1.526(4) . ?
C1 C3 1.527(4) . ?
C1 C4 1.533(4) . ?
C2 H2A 0.9800 . ?
C2 H2B 0.9800 . ?
C2 H2C 0.9800 . ?
C3 H3A 0.9800 . ?
C3 H3B 0.9800 . ?
C3 H3C 0.9800 . ?
C4 H4A 0.9800 . ?
C4 H4B 0.9800 . ?
C4 H4C 0.9800 . ?
C5 C6 1.525(4) . ?
C5 C7 1.526(4) . ?
C5 C8 1.531(4) . ?
C6 H6A 0.9800 . ?
C6 H6B 0.9800 . ?
C6 H6C 0.9800 . ?
C7 H7A 0.9800 . ?
C7 H7B 0.9800 . ?
C7 H7C 0.9800 . ?
C8 H8A 0.9800 . ?
C8 H8B 0.9800 . ?
C8 H8C 0.9800 . ?
C9 C10 1.544(4) . ?
C9 C13 1.544(3) . ?
C9 H9A 1.0000 . ?
C10 C11 1.543(4) . ?
C10 H10A 0.9900 . ?
C10 H10B 0.9900 . ?
C11 C15 1.532(5) . ?
C11 C12 1.540(4) . ?
C11 H11A 1.0000 . ?
C12 C17 1.532(4) . ?
C12 C16 1.534(4) . ?
C12 C13 1.563(4) . ?
C13 C18 1.515(4) . ?
C13 C14 1.548(4) . ?
C14 C15 1.548(5) . ?
C14 H14A 0.9900 . ?
C14 H14B 0.9900 . ?
C15 H15A 0.9900 . ?
C15 H15B 0.9900 . ?
C16 H16A 0.9800 . ?
C16 H16B 0.9800 . ?
C16 H16C 0.9800 . ?
C17 H17A 0.9800 . ?
C17 H17B 0.9800 . ?
C17 H17C 0.9800 . ?
C18 H18A 0.9800 . ?
C18 H18B 0.9800 . ?
C18 H18C 0.9800 . ?
C19 C20 1.528(4) . ?
C19 C21 1.535(4) . ?
C19 H19A 1.0000 . ?
C20 H20A 0.9800 . ?
C20 H20B 0.9800 . ?
C20 H20C 0.9800 . ?
C21 C22 1.524(4) . ?
C21 C26 1.527(4) . ?
C21 H21A 1.0000 . ?
C22 C23 1.525(4) . ?
C22 H22A 0.9900 . ?
C22 H22B 0.9900 . ?
C23 C24 1.522(4) . ?
C23 H23A 0.9900 . ?
C23 H23B 0.9900 . ?
C24 C25 1.521(5) . ?
C24 H24A 0.9900 . ?
C24 H24B 0.9900 . ?
C25 C26 1.524(5) . ?
C25 H25A 0.9900 . ?
C25 H25B 0.9900 . ?
C26 H26A 0.9900 . ?
C26 H26B 0.9900 . ?
C27 H27A 0.9800 . ?
C27 H27B 0.9800 . ?
C27 H27C 0.9800 . ?

loop_
_geom_torsion_atom_site_label_1
_geom_torsion_atom_site_label_2
_geom_torsion_atom_site_label_3
_geom_torsion_atom_site_label_4
_geom_torsion
_geom_torsion_site_symmetry_1
_geom_torsion_site_symmetry_2
_geom_torsion_site_symmetry_3
_geom_torsion_site_symmetry_4
_geom_torsion_publ_flag
N2 P2 O1 C9 -150.05(19) . . . . ?
N1 P2 O1 C9 127.80(19) . . . . ?
N3 P1 N1 C1 89.0(3) . . . . ?
N2 P1 N1 C1 -152.6(2) . . . . ?
C27 P1 N1 C1 -36.4(3) . . . . ?
N3 P1 N1 P2 -118.68(13) . . . . ?
N2 P1 N1 P2 -0.31(11) . . . . ?
C27 P1 N1 P2 115.92(14) . . . . ?
O1 P2 N1 C1 -106.6(2) . . . . ?
N2 P2 N1 C1 155.2(2) . . . . ?
O1 P2 N1 P1 98.45(11) . . . . ?
N2 P2 N1 P1 0.30(10) . . . . ?
N3 P1 N2 C5 -59.3(3) . . . . ?
N1 P1 N2 C5 -175.8(3) . . . . ?
C27 P1 N2 C5 65.5(3) . . . . ?
N3 P1 N2 P2 116.81(13) . . . . ?
N1 P1 N2 P2 0.31(11) . . . . ?
C27 P1 N2 P2 -118.32(14) . . . . ?
O1 P2 N2 C5 74.0(2) . . . . ?
N1 P2 N2 C5 176.1(2) . . . . ?
O1 P2 N2 P1 -102.43(11) . . . . ?
N1 P2 N2 P1 -0.30(11) . . . . ?
N2 P1 N3 C19 -52.9(3) . . . . ?
N1 P1 N3 C19 45.9(3) . . . . ?
C27 P1 N3 C19 177.4(2) . . . . ?
P1 N1 C1 C2 -154.1(2) . . . . ?
P2 N1 C1 C2 60.4(3) . . . . ?
P1 N1 C1 C3 -34.6(3) . . . . ?
P2 N1 C1 C3 179.92(18) . . . . ?
P1 N1 C1 C4 86.6(3) . . . . ?
P2 N1 C1 C4 -58.9(3) . . . . ?
P1 N2 C5 C6 80.3(3) . . . . ?
P2 N2 C5 C6 -94.8(3) . . . . ?
P1 N2 C5 C7 -40.8(3) . . . . ?
P2 N2 C5 C7 144.1(2) . . . . ?
P1 N2 C5 C8 -159.4(2) . . . . ?
P2 N2 C5 C8 25.5(3) . . . . ?
P2 O1 C9 C10 -104.5(2) . . . . ?
P2 O1 C9 C13 140.19(19) . . . . ?
O1 C9 C10 C11 -123.8(2) . . . . ?
C13 C9 C10 C11 -3.8(3) . . . . ?
C9 C10 C11 C15 74.4(3) . . . . ?
C9 C10 C11 C12 -32.7(3) . . . . ?
C15 C11 C12 C17 -175.8(2) . . . . ?
C10 C11 C12 C17 -65.1(3) . . . . ?
C15 C11 C12 C16 62.1(3) . . . . ?
C10 C11 C12 C16 172.8(3) . . . . ?
C15 C11 C12 C13 -55.9(2) . . . . ?
C10 C11 C12 C13 54.8(2) . . . . ?
O1 C9 C13 C18 -75.5(3) . . . . ?
C10 C9 C13 C18 164.3(3) . . . . ?
O1 C9 C13 C14 52.6(3) . . . . ?
C10 C9 C13 C14 -67.6(3) . . . . ?
O1 C9 C13 C12 158.5(2) . . . . ?
C10 C9 C13 C12 38.3(3) . . . . ?
C17 C12 C13 C18 -62.8(3) . . . . ?
C16 C12 C13 C18 61.0(3) . . . . ?
C11 C12 C13 C18 179.0(3) . . . . ?
C17 C12 C13 C9 61.5(3) . . . . ?
C16 C12 C13 C9 -174.7(2) . . . . ?
C11 C12 C13 C9 -56.7(2) . . . . ?
C17 C12 C13 C14 171.8(3) . . . . ?
C16 C12 C13 C14 -64.4(3) . . . . ?
C11 C12 C13 C14 53.7(2) . . . . ?
C18 C13 C14 C15 -159.6(2) . . . . ?
C9 C13 C14 C15 72.2(3) . . . . ?
C12 C13 C14 C15 -32.6(3) . . . . ?
C12 C11 C15 C14 37.5(3) . . . . ?
C10 C11 C15 C14 -69.6(3) . . . . ?
C13 C14 C15 C11 -2.5(3) . . . . ?
P1 N3 C19 C20 140.2(2) . . . . ?
P1 N3 C19 C21 -93.5(3) . . . . ?
N3 C19 C21 C22 -62.6(3) . . . . ?
C20 C19 C21 C22 60.6(3) . . . . ?
N3 C19 C21 C26 170.7(2) . . . . ?
C20 C19 C21 C26 -66.1(3) . . . . ?
C26 C21 C22 C23 -56.1(3) . . . . ?
C19 C21 C22 C23 176.0(2) . . . . ?
C21 C22 C23 C24 55.1(4) . . . . ?
C22 C23 C24 C25 -54.9(4) . . . . ?
C23 C24 C25 C26 56.1(4) . . . . ?
C24 C25 C26 C21 -57.6(3) . . . . ?
C22 C21 C26 C25 57.4(3) . . . . ?
C19 C21 C26 C25 -173.7(2) . . . . ?
